data_7045869
loop_
_publ_author_name
'Fraser, Hector'
'Nichol, Gary Stephen'
'Uhrin, Dusan'
'Nielsen, Ulla Gro'
'Evangelisti, Marco'
'Schnack, J\"urgen'
'Brechin, Euan K.'

_publ_section_title
;
 Order in disorder: solution and solid-state studies of [MIII2MII5] wheels
 (MIII = Cr, Al; MII = Ni, Zn)
;
_journal_name_full 'Dalton Transactions'
_journal_paper_doi 10.1039/C8DT00685G
_journal_year 2018
_chemical_formula_moiety 'C72 H72 Al2 N12 O12 Zn5, 4(Cl1 O4), 8 C H4 O'
_chemical_formula_sum 'C80 H104 Al2 Cl4 N12 O36 Zn5'
_chemical_formula_weight 2332.36
_space_group_crystal_system trigonal
_space_group_IT_number 148
_space_group_name_Hall '-R 3'
_space_group_name_H-M_alt 'R -3'
_symmetry_space_group_name_Hall '-R 3'
_symmetry_space_group_name_H-M 'R -3 :H'
_atom_sites_solution_hydrogens geom
_atom_sites_solution_primary dual
_audit_creation_date 2017-01-18
_audit_creation_method
;
Olex2 1.2-beta
(compiled 2017.01.04 svn.r3372 for OlexSys, GUI svn.r5292)
;
_audit_update_record
;
2018-01-24 deposited with the CCDC.
2018-03-15 downloaded from the CCDC.
;
_cell_angle_alpha 90
_cell_angle_beta 90
_cell_angle_gamma 120
_cell_formula_units_Z 3
_cell_length_a 14.4962(5)
_cell_length_b 14.4962(5)
_cell_length_c 38.022(2)
_cell_measurement_reflns_used 3072
_cell_measurement_temperature 120.0
_cell_measurement_theta_max 26.3140
_cell_measurement_theta_min 3.2870
_cell_volume 6919.5(5)
_computing_cell_refinement 'CrysAlisPro 1.171.38.43 (Rigaku OD, 2015)'
_computing_data_collection 'CrysAlisPro 1.171.38.43 (Rigaku OD, 2015)'
_computing_data_reduction 'CrysAlisPro 1.171.38.43 (Rigaku OD, 2015)'
_computing_molecular_graphics 'Olex2 (Dolomanov et al., 2009)'
_computing_publication_material 'Olex2 (Dolomanov et al., 2009)'
_computing_structure_refinement 'ShelXL (Sheldrick, 2015)'
_computing_structure_solution 'ShelXT (Sheldrick, 2015)'
_diffrn_ambient_environment N~2~
_diffrn_ambient_temperature 120.0
_diffrn_detector 'CCD plate'
_diffrn_detector_area_resol_mean 5.1574
_diffrn_detector_type Atlas
_diffrn_measured_fraction_theta_full 0.999
_diffrn_measured_fraction_theta_max 0.999
_diffrn_measurement_details
;
List of Runs (angles in degrees, time in seconds):

  # Type    Start    End  Width  t~exp~   \w     \q     \k     \f   Frames
#--------------------------------------------------------------------------
  1  \w    -14.00  13.00   1.00   30.00    --   -9.43  38.00 -90.00   27
  2  \w    -62.00  38.00   1.00   30.00    --   10.92 -77.00-120.00  100
  3  \w      7.00  39.00   1.00   30.00    --   10.92  57.00 150.00   32
  4  \w    -37.00   5.00   1.00   30.00    --   10.92 -38.00 -30.00   42
  5  \w    -27.00   1.00   1.00   30.00    --   10.92 -38.00  30.00   28
;
_diffrn_measurement_device 'four-circle diffractometer'
_diffrn_measurement_device_type 'Rigaku Oxford Diffraction SuperNova'
_diffrn_measurement_method '\w scans'
_diffrn_orient_matrix_type 'CrysAlisPro convention (1999,Acta A55,543-557)'
_diffrn_orient_matrix_UB_11 0.0077818000
_diffrn_orient_matrix_UB_12 -0.0025007000
_diffrn_orient_matrix_UB_13 -0.0183138000
_diffrn_orient_matrix_UB_21 -0.0559547000
_diffrn_orient_matrix_UB_22 -0.0288740000
_diffrn_orient_matrix_UB_23 -0.0025618000
_diffrn_orient_matrix_UB_31 -0.0000322000
_diffrn_orient_matrix_UB_32 0.0484959000
_diffrn_orient_matrix_UB_33 -0.0024501000
_diffrn_radiation_monochromator mirror
_diffrn_radiation_probe x-ray
_diffrn_radiation_type MoK\a
_diffrn_radiation_wavelength 0.71073
_diffrn_reflns_av_R_equivalents 0.0577
_diffrn_reflns_av_unetI/netI 0.0616
_diffrn_reflns_Laue_measured_fraction_full 0.999
_diffrn_reflns_Laue_measured_fraction_max 0.999
_diffrn_reflns_limit_h_max 18
_diffrn_reflns_limit_h_min -14
_diffrn_reflns_limit_k_max 17
_diffrn_reflns_limit_k_min -18
_diffrn_reflns_limit_l_max 47
_diffrn_reflns_limit_l_min -47
_diffrn_reflns_number 13554
_diffrn_reflns_point_group_measured_fraction_full 0.999
_diffrn_reflns_point_group_measured_fraction_max 0.999
_diffrn_reflns_theta_full 25.242
_diffrn_reflns_theta_max 26.372
_diffrn_reflns_theta_min 2.810
_diffrn_source 'micro-focus sealed X-ray tube'
_diffrn_source_current 0.8
_diffrn_source_type 'SuperNova (Mo) X-ray Source'
_diffrn_source_voltage 50
_diffrn_standards_number 0
_exptl_absorpt_coefficient_mu 1.511
_exptl_absorpt_correction_T_max 0.9919
_exptl_absorpt_correction_T_min 0.7260
_exptl_absorpt_correction_type multi-scan
_exptl_absorpt_process_details
'SADABS-2014/5 (Bruker,2014/5) was used for absorption correction. wR2(int) was 0.0706 before and 0.0552 after correction. The Ratio of minimum to maximum transmission is 0.7319. The \l/2 correction factor is Not present.'
_exptl_crystal_colour colourless
_exptl_crystal_colour_primary colourless
_exptl_crystal_density_diffrn 1.679
_exptl_crystal_description plate
_exptl_crystal_F_000 3600
_exptl_crystal_recrystallization_method 'The material was recrystallised from methanol by hydrothermal bomb'
_exptl_crystal_size_max 0.283
_exptl_crystal_size_mid 0.226
_exptl_crystal_size_min 0.04
_refine_diff_density_max 1.427
_refine_diff_density_min -0.919
_refine_diff_density_rms 0.103
_refine_ls_extinction_method none
_refine_ls_goodness_of_fit_ref 1.091
_refine_ls_hydrogen_treatment constr
_refine_ls_matrix_type full
_refine_ls_number_parameters 187
_refine_ls_number_reflns 3142
_refine_ls_number_restraints 0
_refine_ls_restrained_S_all 1.091
_refine_ls_R_factor_all 0.0849
_refine_ls_R_factor_gt 0.0647
_refine_ls_shift/su_max 0.001
_refine_ls_shift/su_mean 0.000
_refine_ls_structure_factor_coef Fsqd
_refine_ls_weighting_details 'w=1/[\s^2^(Fo^2^)+(0.0403P)^2^+65.7332P] where P=(Fo^2^+2Fc^2^)/3'
_refine_ls_weighting_scheme calc
_refine_ls_wR_factor_gt 0.1384
_refine_ls_wR_factor_ref 0.1459
_reflns_Friedel_coverage 0.000
_reflns_number_gt 2492
_reflns_number_total 3142
_reflns_threshold_expression 'I > 2\s(I)'
_cod_data_source_file c8dt00685g2.cif
_cod_data_source_block 4
_cod_original_cell_volume 6919.4(6)
_cod_database_code 7045869
_shelx_shelxl_version_number 2016/6
_chemical_oxdiff_formula 'C30 H30 N10 O10 Zn Cl Al'
_chemical_oxdiff_usercomment '@ 120 K 805o'
_shelx_space_group_comment
;
The symmetry employed for this shelxl refinement is uniquely defined
by the following loop, which should always be used as a source of
symmetry information in preference to the above space-group names.
They are only intended as comments.
;
_olex2_refinement_description
;
1. Twinned data refinement
 Scales: 0.744(2) 0.256(2)
2. Fixed Uiso
 At 1.2 times of:
  All C(H) groups, All C(H,H) groups
3. Shared sites
{Zn1, Al1}
4. Uiso/Uaniso restraints and constraints
Uanis(Zn1) = Uanis(Al1)
5. Others
 Fixed Sof: Zn1(0.66666) Al1(0.33333)
6.a Secondary CH2 refined with riding coordinates:
 C6(H6A,H6B), C12(H12A,H12B)
6.b Aromatic/amide H refined with riding coordinates:
 C1(H1), C2(H2), C3(H3), C4(H4), C7(H7), C8(H8), C9(H9), C10(H10)
;
_olex2_date_sample_data_collection 2017-01-13
_olex2_date_sample_submission 2017-01-11
_olex2_diffrn_ambient_temperature_device 'Oxford Cryosystems Cryostream 700+'
_olex2_exptl_crystal_mounting_method 'The crystal was mounted on a MITIGEN holder in Paratone oil'
_olex2_submission_original_sample_id 805o
_olex2_submission_special_instructions 'No special instructions were received'
_oxdiff_exptl_absorpt_empirical_details
;
Empirical correction (ABSPACK) includes:
;
_oxdiff_exptl_absorpt_empirical_full_max 1.209
_oxdiff_exptl_absorpt_empirical_full_min 0.884

loop_
_space_group_symop_operation_xyz
'x, y, z'
'-y, x-y, z'
'-x+y, -x, z'
'x+2/3, y+1/3, z+1/3'
'-y+2/3, x-y+1/3, z+1/3'
'-x+y+2/3, -x+1/3, z+1/3'
'x+1/3, y+2/3, z+2/3'
'-y+1/3, x-y+2/3, z+2/3'
'-x+y+1/3, -x+2/3, z+2/3'
'-x, -y, -z'
'y, -x+y, -z'
'x-y, x, -z'
'-x+2/3, -y+1/3, -z+1/3'
'y+2/3, -x+y+1/3, -z+1/3'
'x-y+2/3, x+1/3, -z+1/3'
'-x+1/3, -y+2/3, -z+2/3'
'y+1/3, -x+y+2/3, -z+2/3'
'x-y+1/3, x+2/3, -z+2/3'

loop_
_atom_site_label
_atom_site_type_symbol
_atom_site_fract_x
_atom_site_fract_y
_atom_site_fract_z
_atom_site_U_iso_or_equiv
_atom_site_adp_type
_atom_site_occupancy
_atom_site_site_symmetry_order
_atom_site_calc_flag
_atom_site_refinement_flags_posn
_atom_site_refinement_flags_adp
_atom_site_refinement_flags_occupancy
_atom_site_disorder_assembly
_atom_site_disorder_group
Zn1 Zn 0.60193(6) 0.51319(6) 0.33741(2) 0.0238(2) Uani 0.6667 1 d . . . A 1
Al1 Al 0.60193(6) 0.51319(6) 0.33741(2) 0.0238(2) Uani 0.3333 1 d . . . A 2
Zn2 Zn 0.666667 0.333333 0.333333 0.0215(3) Uani 1 6 d S T P A .
Cl1 Cl 1.000000 1.000000 0.33823(10) 0.0597(9) Uani 1 3 d S T P . .
O1 O 0.5632(3) 0.3690(3) 0.36059(8) 0.0239(7) Uani 1 1 d . . . . .
O2 O 0.4737(3) 0.4114(3) 0.31097(9) 0.0265(8) Uani 1 1 d . . . . .
O3 O 0.8956(4) 0.9260(4) 0.33225(18) 0.0780(18) Uani 1 1 d . . . . .
O4 O 1.000000 1.000000 0.3796(3) 0.137(5) Uani 1 3 d S T P . .
N1 N 0.5271(3) 0.5212(3) 0.38187(12) 0.0285(10) Uani 1 1 d . . . . .
N2 N 0.5935(3) 0.6147(3) 0.30242(11) 0.0259(9) Uani 1 1 d . . . . .
C1 C 0.4956(4) 0.5901(4) 0.38878(19) 0.0415(15) Uani 1 1 d . . . . .
H1 H 0.501242 0.638275 0.370834 0.050 Uiso 1 1 calc R . . . .
C2 C 0.4546(5) 0.5953(5) 0.4210(2) 0.0534(18) Uani 1 1 d . . . . .
H2 H 0.433298 0.646561 0.425206 0.064 Uiso 1 1 calc R . . . .
C3 C 0.4453(5) 0.5251(5) 0.4468(2) 0.0534(18) Uani 1 1 d . . . . .
H3 H 0.418322 0.527999 0.469335 0.064 Uiso 1 1 calc R . . . .
C4 C 0.4753(5) 0.4503(5) 0.43994(16) 0.0406(14) Uani 1 1 d . . . . .
H4 H 0.468474 0.400145 0.457327 0.049 Uiso 1 1 calc R . . . .
C5 C 0.5156(4) 0.4505(4) 0.40692(14) 0.0287(12) Uani 1 1 d . . . . .
C6 C 0.5508(4) 0.3711(4) 0.39743(13) 0.0281(11) Uani 1 1 d . . . . .
H6A H 0.619214 0.391255 0.409223 0.034 Uiso 1 1 calc R . . . .
H6B H 0.497051 0.299273 0.405746 0.034 Uiso 1 1 calc R . . . .
C7 C 0.6627(5) 0.7201(4) 0.29939(17) 0.0407(15) Uani 1 1 d . . . . .
H7 H 0.719576 0.752979 0.315776 0.049 Uiso 1 1 calc R . . . .
C8 C 0.6543(6) 0.7808(5) 0.2740(2) 0.0529(19) Uani 1 1 d . . . . .
H8 H 0.704864 0.854619 0.272414 0.063 Uiso 1 1 calc R . . . .
C9 C 0.5709(7) 0.7333(6) 0.2505(2) 0.060(2) Uani 1 1 d . . . . .
H9 H 0.563160 0.774289 0.232406 0.072 Uiso 1 1 calc R . . . .
C10 C 0.5006(5) 0.6285(5) 0.25333(17) 0.0460(16) Uani 1 1 d . . . . .
H10 H 0.442537 0.594982 0.237408 0.055 Uiso 1 1 calc R . . . .
C11 C 0.5134(4) 0.5699(4) 0.27961(14) 0.0299(12) Uani 1 1 d . . . . .
C12 C 0.4381(4) 0.4515(4) 0.28399(15) 0.0342(13) Uani 1 1 d . . . . .
H12A H 0.365868 0.438377 0.289622 0.041 Uiso 1 1 calc R . . . .
H12B H 0.434092 0.414372 0.261699 0.041 Uiso 1 1 calc R . . . .
Cl2 Cl 0.333333 0.666667 0.51173(7) 0.0543(7) Uani 1 3 d S T P . .
O5 O 0.333333 0.666667 0.4749(2) 0.070(3) Uani 1 3 d S T P . .
O6 O 0.2992(6) 0.5635(5) 0.52479(17) 0.101(2) Uani 1 1 d . . . . .

loop_
_atom_site_aniso_label
_atom_site_aniso_U_11
_atom_site_aniso_U_22
_atom_site_aniso_U_33
_atom_site_aniso_U_23
_atom_site_aniso_U_13
_atom_site_aniso_U_12
Zn1 0.0213(4) 0.0220(4) 0.0249(4) 0.0003(3) -0.0030(3) 0.0085(3)
Al1 0.0213(4) 0.0220(4) 0.0249(4) 0.0003(3) -0.0030(3) 0.0085(3)
Zn2 0.0229(5) 0.0229(5) 0.0188(7) 0.000 0.000 0.0114(2)
Cl1 0.0379(10) 0.0379(10) 0.103(3) 0.000 0.000 0.0190(5)
O1 0.0307(19) 0.0324(19) 0.0207(16) -0.0014(15) -0.0006(14) 0.0248(17)
O2 0.0221(18) 0.0259(19) 0.0306(19) 0.0039(15) -0.0033(15) 0.0114(16)
O3 0.040(3) 0.034(3) 0.153(6) -0.004(3) -0.006(3) 0.013(2)
O4 0.169(9) 0.169(9) 0.074(8) 0.000 0.000 0.084(4)
N1 0.016(2) 0.028(2) 0.040(3) -0.004(2) -0.0015(18) 0.0102(19)
N2 0.022(2) 0.021(2) 0.035(2) 0.0000(18) 0.0053(19) 0.0103(19)
C1 0.027(3) 0.024(3) 0.070(4) 0.003(3) -0.003(3) 0.009(3)
C2 0.040(4) 0.038(4) 0.089(5) -0.007(4) 0.013(4) 0.025(3)
C3 0.049(4) 0.049(4) 0.064(4) -0.010(4) 0.016(3) 0.027(3)
C4 0.037(3) 0.045(4) 0.042(3) -0.007(3) 0.000(3) 0.021(3)
C5 0.021(3) 0.036(3) 0.034(3) -0.008(2) -0.003(2) 0.017(2)
C6 0.028(3) 0.033(3) 0.028(3) -0.001(2) -0.003(2) 0.019(2)
C7 0.036(3) 0.024(3) 0.053(4) -0.005(3) 0.020(3) 0.008(3)
C8 0.064(5) 0.023(3) 0.072(5) 0.019(3) 0.038(4) 0.022(3)
C9 0.085(6) 0.047(4) 0.066(5) 0.027(4) 0.028(4) 0.046(4)
C10 0.051(4) 0.055(4) 0.045(4) 0.015(3) 0.009(3) 0.036(3)
C11 0.034(3) 0.031(3) 0.034(3) 0.011(2) 0.008(2) 0.023(3)
C12 0.026(3) 0.032(3) 0.038(3) 0.006(2) -0.003(2) 0.010(2)
Cl2 0.0659(12) 0.0659(12) 0.0311(13) 0.000 0.000 0.0329(6)
O5 0.086(4) 0.086(4) 0.037(4) 0.000 0.000 0.043(2)
O6 0.142(7) 0.070(4) 0.079(4) 0.023(3) 0.017(4) 0.043(4)

loop_
_atom_type_symbol
_atom_type_description
_atom_type_scat_dispersion_real
_atom_type_scat_dispersion_imag
_atom_type_scat_source
C C 0.0033 0.0016 'International Tables Vol C Tables 4.2.6.8 and 6.1.1.4'
H H 0.0000 0.0000 'International Tables Vol C Tables 4.2.6.8 and 6.1.1.4'
Al Al 0.0645 0.0514 'International Tables Vol C Tables 4.2.6.8 and 6.1.1.4'
Cl Cl 0.1484 0.1585 'International Tables Vol C Tables 4.2.6.8 and 6.1.1.4'
N N 0.0061 0.0033 'International Tables Vol C Tables 4.2.6.8 and 6.1.1.4'
O O 0.0106 0.0060 'International Tables Vol C Tables 4.2.6.8 and 6.1.1.4'
Zn Zn 0.2839 1.4301 'International Tables Vol C Tables 4.2.6.8 and 6.1.1.4'

loop_
_exptl_crystal_face_index_h
_exptl_crystal_face_index_k
_exptl_crystal_face_index_l
_exptl_crystal_face_perp_dist
0 18 -7 0.1181
0 0 -1 0.0199
17 1 -3 0.1133
18 -17 4 0.1123
-3 -16 7 0.1121
-18 1 2 0.1066
-17 18 -5 0.1232
0 0 1 0.0199

loop_
_geom_angle_atom_site_label_1
_geom_angle_atom_site_label_2
_geom_angle_atom_site_label_3
_geom_angle
_geom_angle_site_symmetry_1
_geom_angle_site_symmetry_3
O1 Zn1 O1 80.77(17) . 17
O2 Zn1 O1 101.14(14) 17 .
O2 Zn1 O1 77.52(13) . .
O2 Zn1 O1 75.61(13) 17 17
O2 Zn1 O1 91.50(14) . 17
O2 Zn1 O2 167.05(14) 17 .
O2 Zn1 N1 97.79(16) . .
O2 Zn1 N1 94.61(15) 17 .
O2 Zn1 N2 80.36(16) . .
O2 Zn1 N2 99.85(16) 17 .
N1 Zn1 O1 79.72(15) . .
N1 Zn1 O1 155.99(15) . 17
N2 Zn1 O1 97.39(14) . 17
N2 Zn1 O1 157.73(15) . .
N2 Zn1 N1 105.95(17) . .
O1 Al1 O1 80.77(17) . 17
O2 Al1 O1 75.61(13) 17 17
O2 Al1 O1 101.14(14) 17 .
O2 Al1 O1 77.52(13) . .
O2 Al1 O1 91.50(14) . 17
O2 Al1 O2 167.05(14) 17 .
O2 Al1 N1 97.79(16) . .
O2 Al1 N1 94.61(15) 17 .
O2 Al1 N2 80.36(16) . .
O2 Al1 N2 99.85(16) 17 .
N1 Al1 O1 155.99(15) . 17
N1 Al1 O1 79.72(15) . .
N2 Al1 O1 97.39(14) . 17
N2 Al1 O1 157.73(15) . .
N2 Al1 N1 105.95(17) . .
O1 Zn2 O1 180.00(11) 16_655 .
O1 Zn2 O1 97.52(11) 2_655 .
O1 Zn2 O1 82.47(11) 16_655 2_655
O1 Zn2 O1 82.48(11) 17 .
O1 Zn2 O1 97.53(11) 3_665 .
O1 Zn2 O1 180.0 18_545 3_665
O1 Zn2 O1 97.52(11) 16_655 18_545
O1 Zn2 O1 82.47(11) 18_545 2_655
O1 Zn2 O1 82.48(11) 17 3_665
O1 Zn2 O1 97.52(11) 16_655 17
O1 Zn2 O1 82.48(11) 16_655 3_665
O1 Zn2 O1 97.52(11) 18_545 17
O1 Zn2 O1 180.0 17 2_655
O1 Zn2 O1 82.48(11) 18_545 .
O1 Zn2 O1 97.53(11) 2_655 3_665
O3 Cl1 O3 117.29(19) . 3_675
O3 Cl1 O3 117.29(19) . 2_765
O3 Cl1 O3 117.29(19) 3_675 2_765
O3 Cl1 O4 99.6(3) 3_675 .
O3 Cl1 O4 99.6(3) 2_765 .
O3 Cl1 O4 99.6(3) . .
Zn1 O1 Zn1 97.56(13) . 18_545
Zn1 O1 Zn2 99.96(14) . .
Al1 O1 Zn2 99.96(14) . .
Zn2 O1 Zn1 96.54(13) . 18_545
C6 O1 Zn1 118.0(3) . 18_545
C6 O1 Zn1 111.9(3) . .
C6 O1 Al1 111.9(3) . .
C6 O1 Zn2 127.7(3) . .
Zn1 O2 Zn1 109.30(16) 18_545 .
C12 O2 Zn1 117.9(3) . .
C12 O2 Zn1 132.8(3) . 18_545
C12 O2 Al1 117.9(3) . .
C1 N1 Zn1 127.2(4) . .
C1 N1 Al1 127.2(4) . .
C1 N1 C5 118.6(5) . .
C5 N1 Zn1 114.2(3) . .
C5 N1 Al1 114.2(3) . .
C7 N2 Zn1 126.6(4) . .
C7 N2 Al1 126.6(4) . .
C11 N2 Zn1 115.3(3) . .
C11 N2 Al1 115.3(3) . .
C11 N2 C7 118.0(5) . .
N1 C1 H1 118.6 . .
N1 C1 C2 122.8(6) . .
C2 C1 H1 118.6 . .
C1 C2 H2 120.6 . .
C3 C2 C1 118.8(6) . .
C3 C2 H2 120.6 . .
C2 C3 H3 120.2 . .
C2 C3 C4 119.6(6) . .
C4 C3 H3 120.2 . .
C3 C4 H4 121.0 . .
C3 C4 C5 117.9(6) . .
C5 C4 H4 121.0 . .
N1 C5 C4 122.4(5) . .
N1 C5 C6 116.6(4) . .
C4 C5 C6 121.0(5) . .
O1 C6 C5 110.3(4) . .
O1 C6 H6A 109.6 . .
O1 C6 H6B 109.6 . .
C5 C6 H6A 109.6 . .
C5 C6 H6B 109.6 . .
H6A C6 H6B 108.1 . .
N2 C7 H7 118.7 . .
N2 C7 C8 122.7(7) . .
C8 C7 H7 118.7 . .
C7 C8 H8 120.6 . .
C7 C8 C9 118.7(6) . .
C9 C8 H8 120.6 . .
C8 C9 H9 120.3 . .
C10 C9 C8 119.3(6) . .
C10 C9 H9 120.3 . .
C9 C10 H10 120.2 . .
C9 C10 C11 119.6(7) . .
C11 C10 H10 120.2 . .
N2 C11 C10 121.6(5) . .
N2 C11 C12 116.1(4) . .
C10 C11 C12 122.3(5) . .
O2 C12 C11 110.2(4) . .
O2 C12 H12A 109.6 . .
O2 C12 H12B 109.6 . .
C11 C12 H12A 109.6 . .
C11 C12 H12B 109.6 . .
H12A C12 H12B 108.1 . .
O5 Cl2 O6 110.6(3) . 3_565
O5 Cl2 O6 110.6(3) . .
O5 Cl2 O6 110.6(3) . 2_665
O6 Cl2 O6 108.3(3) 3_565 .
O6 Cl2 O6 108.3(3) 3_565 2_665
O6 Cl2 O6 108.3(3) 2_665 .

loop_
_geom_bond_atom_site_label_1
_geom_bond_atom_site_label_2
_geom_bond_distance
_geom_bond_site_symmetry_2
Zn1 O1 2.071(3) .
Zn1 O1 2.179(3) 17
Zn1 O2 1.975(3) .
Zn1 O2 1.944(3) 17
Zn1 N1 2.043(4) .
Zn1 N2 2.032(4) .
Al1 O1 2.179(3) 17
Al1 O1 2.071(3) .
Al1 O2 1.944(3) 17
Al1 O2 1.975(3) .
Al1 N1 2.043(4) .
Al1 N2 2.032(4) .
Zn2 O1 2.089(3) 17
Zn2 O1 2.089(3) 18_545
Zn2 O1 2.089(3) 2_655
Zn2 O1 2.089(3) .
Zn2 O1 2.089(3) 3_665
Zn2 O1 2.089(3) 16_655
Cl1 O3 1.367(5) .
Cl1 O3 1.367(5) 3_675
Cl1 O3 1.367(5) 2_765
Cl1 O4 1.572(13) .
O1 C6 1.414(6) .
O2 C12 1.398(6) .
N1 C1 1.317(7) .
N1 C5 1.347(7) .
N2 C7 1.350(7) .
N2 C11 1.329(7) .
C1 H1 0.9500 .
C1 C2 1.380(9) .
C2 H2 0.9500 .
C2 C3 1.371(10) .
C3 H3 0.9500 .
C3 C4 1.382(9) .
C4 H4 0.9500 .
C4 C5 1.384(8) .
C5 C6 1.518(7) .
C6 H6A 0.9900 .
C6 H6B 0.9900 .
C7 H7 0.9500 .
C7 C8 1.351(9) .
C8 H8 0.9500 .
C8 C9 1.381(11) .
C9 H9 0.9500 .
C9 C10 1.345(9) .
C10 H10 0.9500 .
C10 C11 1.383(8) .
C11 C12 1.514(8) .
C12 H12A 0.9900 .
C12 H12B 0.9900 .
Cl2 O5 1.401(9) .
Cl2 O6 1.411(6) 2_665
Cl2 O6 1.411(6) 3_565
Cl2 O6 1.411(6) .

loop_
_geom_torsion_atom_site_label_1
_geom_torsion_atom_site_label_2
_geom_torsion_atom_site_label_3
_geom_torsion_atom_site_label_4
_geom_torsion
_geom_torsion_site_symmetry_1
Zn1 O1 C6 C5 27.9(5) .
Zn1 O1 C6 C5 -84.1(4) 18_545
Zn1 O2 C12 C11 -176.6(3) 18_545
Zn1 O2 C12 C11 3.0(6) .
Zn1 N1 C1 C2 -173.7(5) .
Zn1 N1 C5 C4 174.2(4) .
Zn1 N1 C5 C6 -4.9(6) .
Zn1 N2 C7 C8 176.2(4) .
Zn1 N2 C11 C10 -177.1(4) .
Zn1 N2 C11 C12 2.5(6) .
Al1 O1 C6 C5 27.9(5) .
Al1 O2 C12 C11 3.0(6) .
Al1 N1 C1 C2 -173.7(5) .
Al1 N1 C5 C4 174.2(4) .
Al1 N1 C5 C6 -4.9(6) .
Al1 N2 C7 C8 176.2(4) .
Al1 N2 C11 C10 -177.1(4) .
Al1 N2 C11 C12 2.5(6) .
Zn2 O1 C6 C5 150.9(3) .
N1 C1 C2 C3 -0.7(10) .
N1 C5 C6 O1 -15.5(6) .
N2 C7 C8 C9 0.8(9) .
N2 C11 C12 O2 -3.5(7) .
C1 N1 C5 C4 -2.2(8) .
C1 N1 C5 C6 178.7(5) .
C1 C2 C3 C4 -1.0(10) .
C2 C3 C4 C5 1.0(10) .
C3 C4 C5 N1 0.6(9) .
C3 C4 C5 C6 179.7(5) .
C4 C5 C6 O1 165.3(5) .
C5 N1 C1 C2 2.3(8) .
C7 N2 C11 C10 0.2(8) .
C7 N2 C11 C12 179.8(5) .
C7 C8 C9 C10 -0.1(10) .
C8 C9 C10 C11 -0.5(10) .
C9 C10 C11 N2 0.4(9) .
C9 C10 C11 C12 -179.2(6) .
C10 C11 C12 O2 176.1(5) .
C11 N2 C7 C8 -0.8(8) .

loop_
_exptl_oxdiff_crystal_face_indexfrac_h
_exptl_oxdiff_crystal_face_indexfrac_k
_exptl_oxdiff_crystal_face_indexfrac_l
_exptl_oxdiff_crystal_face_x
_exptl_oxdiff_crystal_face_y
_exptl_oxdiff_crystal_face_z
-0.4253 17.7460 -7.3038 0.0861 -0.4699 0.8785
0.0000 0.0001 -0.9944 0.0182 0.0025 0.0024
17.0214 1.2447 -2.8954 0.1824 -0.9810 0.0669
18.3504 -16.8177 4.4134 0.1040 -0.5525 -0.8270
-2.7114 -16.0371 7.0331 -0.1098 0.5968 -0.7949
-18.1022 0.8619 2.1724 -0.1828 0.9825 0.0371
-17.4837 17.7520 -4.9222 -0.0903 0.4783 0.8735
-0.0000 -0.0001 0.9944 -0.0182 -0.0025 -0.0024

loop_
_twin_individual_id
_twin_individual_mass_fraction_refined
1 0.744(2)
2 0.256(2)
